data_4060211
loop_
_publ_author_name
'Eugene Y.-X. Chen'
'Richard E. Campbell'
'David D. Devore'
'D. Patrick Green'
'Bernie Link'
'Jorge Soto'
'David R. Wilson'
'Khalil A. Abboud'

_publ_section_title
;
Divalentansa-Zirconocenes: Stereoselective Synthesis and High Activity
for Propylene Polymerization
;
_journal_name_full 'Journal of the American Chemical Society'
_journal_page_first 42
_journal_page_last 43
_journal_paper_doi 10.1021/ja0381611
_journal_volume 126
_journal_year 2004
_chemical_formula_sum 'C28 H44 Cl2 P2 Zr'
_chemical_formula_weight 604.69
_space_group_IT_number 14
_symmetry_cell_setting monoclinic
_symmetry_space_group_name_Hall '-P 2ybc'
_symmetry_space_group_name_H-M 'P 1 21/c 1'
_atom_sites_solution_hydrogens geom
_atom_sites_solution_primary direct
_atom_sites_solution_secondary difmap
_cell_angle_alpha 90.00
_cell_angle_beta 94.356(1)
_cell_angle_gamma 90.00
_cell_formula_units_Z 4
_cell_length_a 9.1306(5)
_cell_length_b 13.2410(7)
_cell_length_c 24.7714(14)
_cell_measurement_reflns_used 94
_cell_measurement_temperature 446(2)
_cell_measurement_theta_max 28.0
_cell_measurement_theta_min 2.0
_cell_volume 2986.2(3)
_diffrn_ambient_temperature 173(2)
_diffrn_detector_area_resol_mean ?
_diffrn_measurement_device_type 'SMART CCD area detector'
_diffrn_measurement_method '\w scans'
_diffrn_radiation_monochromator graphite
_diffrn_radiation_source 'normal-focus sealed tube'
_diffrn_radiation_type MoK\a
_diffrn_radiation_wavelength 0.71073
_diffrn_reflns_av_R_equivalents 0.0866
_diffrn_reflns_av_sigmaI/netI 0.1118
_diffrn_reflns_limit_h_max 11
_diffrn_reflns_limit_h_min -11
_diffrn_reflns_limit_k_max 17
_diffrn_reflns_limit_k_min -10
_diffrn_reflns_limit_l_max 32
_diffrn_reflns_limit_l_min -31
_diffrn_reflns_number 19880
_diffrn_reflns_theta_max 27.50
_diffrn_reflns_theta_min 1.75
_diffrn_standards_decay_% 0
_diffrn_standards_interval_count ?
_diffrn_standards_interval_time ?
_diffrn_standards_number 0
_exptl_absorpt_coefficient_mu 0.669
_exptl_absorpt_correction_T_max 0.9504
_exptl_absorpt_correction_T_min 0.8466
_exptl_absorpt_correction_type integration
_exptl_absorpt_process_details 'based on measured indexed crystal faces, SHELXTL (Bruker 1998)'
_exptl_crystal_colour Purple
_exptl_crystal_density_diffrn 1.345
_exptl_crystal_density_meas ?
_exptl_crystal_density_method 'not measured'
_exptl_crystal_description Plates
_exptl_crystal_F_000 1264
_exptl_crystal_size_max 0.10
_exptl_crystal_size_mid 0.19
_exptl_crystal_size_min 0.30
_refine_ls_extinction_coef 0.00020(13)
_refine_ls_extinction_expression Fc^*^=kFc[1+0.001xFc^2^\l^3^/sin(2\q)]^-1/4^
_refine_ls_extinction_method SHELXL
_refine_ls_goodness_of_fit_ref 0.808
_refine_ls_hydrogen_treatment mixed
_refine_ls_matrix_type full
_refine_ls_number_parameters 318
_refine_ls_number_reflns 6843
_refine_ls_number_restraints 7
_refine_ls_restrained_S_all 0.809
_refine_ls_R_factor_all 0.0734
_refine_ls_R_factor_gt 0.0337
_refine_ls_shift/su_max 0.010
_refine_ls_shift/su_mean 0.001
_refine_ls_structure_factor_coef Fsqd
_refine_ls_weighting_details 'calc w=1/[\s^2^(Fo^2^)+(0.0145P)^2^+0.0000P] where P=(Fo^2^+2Fc^2^)/3'
_refine_ls_weighting_scheme calc
_refine_ls_wR_factor_gt 0.0615
_refine_ls_wR_factor_ref 0.0664
_reflns_number_gt 3975
_reflns_number_total 6843
_reflns_threshold_expression I>2\s(I)
_cod_depositor_comments
;
The following automatic conversions were performed:
'_symmetry_cell_setting' value 'Monoclinic' changed to 'monoclinic'
according to '/home/saulius/struct/CIF-dictionaries/cif_core.dic'
dictionary named 'cif_core.dic' version 2.4.1 from 2010-06-29.

Automatic conversion script
Id: cif_fix_enum 1527 2010-12-29 10:47:43Z saulius 
;
_cod_original_sg_symbol_H-M 'P 21/c'
_cod_database_code 4060211

loop_
_symmetry_equiv_pos_as_xyz
'x, y, z'
'-x, y+1/2, -z+1/2'
'-x, -y, -z'
'x, -y-1/2, z-1/2'

loop_
_atom_site_label
_atom_site_type_symbol
_atom_site_fract_x
_atom_site_fract_y
_atom_site_fract_z
_atom_site_U_iso_or_equiv
_atom_site_adp_type
_atom_site_occupancy
_atom_site_symmetry_multiplicity
_atom_site_calc_flag
_atom_site_refinement_flags
_atom_site_disorder_assembly
_atom_site_disorder_group
Zr Zr 0.24494(3) 0.861847(19) 0.386412(10) 0.02627(8) Uani 1 1 d . . .
Cl1 Cl 0.43892(7) 0.73757(5) 0.37536(3) 0.03681(17) Uani 1 1 d . A .
Cl2 Cl 0.04811(7) 0.88467(5) 0.31423(3) 0.04060(18) Uani 1 1 d . A .
P1 P 0.07120(8) 0.68837(6) 0.39361(3) 0.03810(19) Uani 1 1 d . A .
P2 P 0.41467(8) 0.96597(5) 0.31382(3) 0.03187(17) Uani 1 1 d . A .
C1 C 0.2884(4) 0.8510(2) 0.48456(11) 0.0532(8) Uani 1 1 d D A .
H1A H 0.3580 0.9048 0.4957 0.064 Uiso 0.498(4) 1 calc PR A 1
H1B H 0.2061 0.8844 0.5005 0.064 Uiso 0.502(4) 1 d PR A 2
C2 C 0.1627(5) 0.8910(4) 0.4786(2) 0.0359(15) Uani 0.498(4) 1 d PD A 1
H2 H 0.0811 0.8486 0.4886 0.043 Uiso 0.498(4) 1 calc PR A 1
C3 C 0.1230(5) 0.9747(3) 0.44571(19) 0.0342(15) Uani 0.498(4) 1 d PD A 1
H3 H 0.0177 0.9858 0.4371 0.041 Uiso 0.498(4) 1 calc PR A 1
C2' C 0.3748(5) 0.9195(3) 0.47068(18) 0.0299(14) Uani 0.502(4) 1 d PD A 2
H2' H 0.4799 0.9037 0.4753 0.036 Uiso 0.502(4) 1 calc PR A 2
C3' C 0.3369(5) 1.0092(3) 0.44253(18) 0.0297(14) Uani 0.502(4) 1 d PD A 2
H3' H 0.4185 1.0472 0.4289 0.036 Uiso 0.502(4) 1 calc PR A 2
C4 C 0.2100(4) 1.0302(2) 0.42137(11) 0.0493(8) Uani 1 1 d D A .
H4A H 0.2943 1.0470 0.4466 0.059 Uiso 0.498(4) 1 calc PR A 1
H4B H 0.1418 1.0246 0.4499 0.059 Uiso 0.502(4) 1 d PR A 2
C5 C 0.3296(4) 0.7611(2) 0.51824(11) 0.0478(8) Uani 1 1 d . . .
C6 C 0.2434(4) 0.7275(2) 0.55894(11) 0.0564(9) Uani 1 1 d . A .
H6A H 0.1599 0.7638 0.5661 0.068 Uiso 1 1 calc R . .
C7 C 0.2790(4) 0.6421(3) 0.58864(13) 0.0709(10) Uani 1 1 d . . .
H7A H 0.2189 0.6215 0.6152 0.085 Uiso 1 1 calc R A .
C8 C 0.4013(5) 0.5869(3) 0.57972(14) 0.0745(11) Uani 1 1 d . A .
H8A H 0.4241 0.5288 0.5997 0.089 Uiso 1 1 calc R . .
C9 C 0.4903(4) 0.6190(2) 0.54060(13) 0.0649(10) Uani 1 1 d . . .
H9A H 0.5740 0.5823 0.5341 0.078 Uiso 1 1 calc R A .
C10 C 0.4562(4) 0.7057(2) 0.51083(12) 0.0535(9) Uani 1 1 d . A .
H10A H 0.5191 0.7273 0.4854 0.064 Uiso 1 1 calc R . .
C11 C 0.1678(3) 1.1213(2) 0.38907(11) 0.0420(7) Uani 1 1 d . . .
C12 C 0.0335(3) 1.1297(2) 0.35868(12) 0.0493(8) Uani 1 1 d . A .
H12A H -0.0352 1.0782 0.3605 0.059 Uiso 1 1 calc R . .
C13 C -0.0010(4) 1.2122(3) 0.32589(13) 0.0575(9) Uani 1 1 d . . .
H13A H -0.0909 1.2150 0.3056 0.069 Uiso 1 1 calc R A .
C14 C 0.0979(4) 1.2903(2) 0.32322(13) 0.0594(9) Uani 1 1 d . A .
H14A H 0.0755 1.3455 0.3009 0.071 Uiso 1 1 calc R . .
C15 C 0.2282(4) 1.2862(2) 0.35344(13) 0.0537(9) Uani 1 1 d . . .
H15A H 0.2945 1.3393 0.3521 0.064 Uiso 1 1 calc R A .
C16 C 0.2637(4) 1.2032(2) 0.38645(12) 0.0480(8) Uani 1 1 d . A .
H16A H 0.3530 1.2022 0.4072 0.058 Uiso 1 1 calc R . .
C17 C -0.1192(3) 0.7092(3) 0.41046(14) 0.0671(10) Uani 1 1 d . . .
H17A H -0.1710 0.7442 0.3804 0.081 Uiso 1 1 calc R A .
H17B H -0.1657 0.6439 0.4136 0.081 Uiso 1 1 calc R . .
C18 C -0.1394(4) 0.7669(3) 0.46027(16) 0.0998(15) Uani 1 1 d . A .
H18A H -0.2424 0.7736 0.4648 0.150 Uiso 1 1 calc R . .
H18B H -0.0964 0.8327 0.4576 0.150 Uiso 1 1 calc R . .
H18C H -0.0926 0.7319 0.4908 0.150 Uiso 1 1 calc R . .
C19 C 0.1471(3) 0.5875(2) 0.43763(11) 0.0499(8) Uani 1 1 d . . .
H19A H 0.2478 0.5759 0.4293 0.060 Uiso 1 1 calc R A .
H19B H 0.1498 0.6112 0.4748 0.060 Uiso 1 1 calc R . .
C20 C 0.0669(4) 0.4870(2) 0.43437(13) 0.0626(10) Uani 1 1 d . A .
H20A H 0.1161 0.4401 0.4591 0.094 Uiso 1 1 calc R . .
H20B H 0.0662 0.4610 0.3982 0.094 Uiso 1 1 calc R . .
H20C H -0.0322 0.4965 0.4438 0.094 Uiso 1 1 calc R . .
C21 C 0.0319(3) 0.6246(2) 0.32825(12) 0.0478(8) Uani 1 1 d . . .
H21A H -0.0369 0.5702 0.3332 0.057 Uiso 1 1 calc R A .
H21B H -0.0164 0.6725 0.3031 0.057 Uiso 1 1 calc R . .
C22 C 0.1639(3) 0.5812(2) 0.30249(12) 0.0524(8) Uani 1 1 d . A .
H22A H 0.1320 0.5495 0.2687 0.079 Uiso 1 1 calc R . .
H22B H 0.2113 0.5320 0.3263 0.079 Uiso 1 1 calc R . .
H22C H 0.2317 0.6344 0.2961 0.079 Uiso 1 1 calc R . .
C23 C 0.3094(3) 1.0535(2) 0.26790(11) 0.0401(7) Uani 1 1 d . . .
H23A H 0.2212 1.0190 0.2535 0.048 Uiso 1 1 calc R A .
H23B H 0.2785 1.1101 0.2892 0.048 Uiso 1 1 calc R . .
C24 C 0.3872(3) 1.0953(2) 0.22051(11) 0.0532(9) Uani 1 1 d . A .
H24A H 0.3222 1.1399 0.1996 0.080 Uiso 1 1 calc R . .
H24B H 0.4153 1.0406 0.1981 0.080 Uiso 1 1 calc R . .
H24C H 0.4733 1.1318 0.2339 0.080 Uiso 1 1 calc R . .
C25 C 0.5689(3) 1.0425(2) 0.34283(12) 0.0447(8) Uani 1 1 d . . .
H25A H 0.6256 1.0664 0.3138 0.054 Uiso 1 1 calc R A .
H25B H 0.5307 1.1010 0.3606 0.054 Uiso 1 1 calc R . .
C26 C 0.6706(3) 0.9833(2) 0.38383(13) 0.0625(9) Uani 1 1 d . A .
H26A H 0.7493 1.0263 0.3977 0.094 Uiso 1 1 calc R . .
H26B H 0.7103 0.9260 0.3663 0.094 Uiso 1 1 calc R . .
H26C H 0.6156 0.9608 0.4131 0.094 Uiso 1 1 calc R . .
C27 C 0.5037(3) 0.8831(2) 0.26717(11) 0.0430(8) Uani 1 1 d . . .
H27A H 0.5627 0.9237 0.2445 0.052 Uiso 1 1 calc R A .
H27B H 0.5693 0.8374 0.2879 0.052 Uiso 1 1 calc R . .
C28 C 0.3953(4) 0.8217(2) 0.23139(12) 0.0562(9) Uani 1 1 d . A .
H28A H 0.4477 0.7797 0.2078 0.084 Uiso 1 1 calc R . .
H28B H 0.3314 0.8665 0.2101 0.084 Uiso 1 1 calc R . .
H28C H 0.3381 0.7801 0.2535 0.084 Uiso 1 1 calc R . .

loop_
_atom_site_aniso_label
_atom_site_aniso_U_11
_atom_site_aniso_U_22
_atom_site_aniso_U_33
_atom_site_aniso_U_23
_atom_site_aniso_U_13
_atom_site_aniso_U_12
Zr 0.03161(14) 0.02408(14) 0.02342(13) -0.00212(12) 0.00399(10) -0.00461(13)
Cl1 0.0432(4) 0.0325(4) 0.0351(4) 0.0011(3) 0.0052(3) 0.0059(3)
Cl2 0.0416(4) 0.0393(5) 0.0395(4) 0.0050(3) -0.0064(3) -0.0050(3)
P1 0.0443(5) 0.0324(4) 0.0382(4) -0.0036(4) 0.0067(4) -0.0119(4)
P2 0.0389(4) 0.0283(4) 0.0290(4) 0.0001(3) 0.0060(3) -0.0054(3)
C1 0.102(3) 0.036(2) 0.0210(15) -0.0081(14) 0.0006(17) -0.004(2)
C2 0.035(3) 0.046(4) 0.027(3) -0.007(3) 0.006(3) -0.002(3)
C3 0.038(3) 0.035(4) 0.030(3) -0.012(3) 0.005(3) -0.002(3)
C2' 0.043(3) 0.031(3) 0.015(3) -0.003(2) 0.002(2) -0.002(3)
C3' 0.036(3) 0.033(3) 0.021(3) -0.010(2) 0.006(2) 0.000(3)
C4 0.087(3) 0.0332(19) 0.0267(16) -0.0087(14) -0.0014(17) 0.0058(18)
C5 0.082(2) 0.0373(19) 0.0230(16) -0.0029(14) -0.0066(15) -0.0085(17)
C6 0.086(2) 0.057(2) 0.0257(17) 0.0013(16) -0.0051(16) -0.0111(19)
C7 0.100(3) 0.070(3) 0.039(2) 0.009(2) -0.014(2) -0.030(2)
C8 0.112(3) 0.061(3) 0.046(2) 0.025(2) -0.027(2) -0.028(2)
C9 0.093(3) 0.047(2) 0.051(2) 0.0019(18) -0.0276(19) 0.0015(19)
C10 0.079(2) 0.045(2) 0.0348(19) 0.0038(16) -0.0092(17) -0.0089(18)
C11 0.0631(19) 0.0306(19) 0.0320(16) -0.0099(13) 0.0019(14) 0.0092(15)
C12 0.0577(19) 0.0407(19) 0.0488(19) -0.0107(16) -0.0012(16) 0.0077(16)
C13 0.067(2) 0.051(2) 0.051(2) -0.0173(18) -0.0162(17) 0.0214(19)
C14 0.098(3) 0.032(2) 0.046(2) -0.0066(16) -0.006(2) 0.0172(19)
C15 0.079(2) 0.0287(19) 0.051(2) -0.0068(15) -0.0088(19) 0.0032(16)
C16 0.068(2) 0.0320(18) 0.0421(18) -0.0086(15) -0.0082(16) 0.0081(16)
C17 0.064(2) 0.068(3) 0.072(3) -0.014(2) 0.020(2) -0.0206(19)
C18 0.101(3) 0.101(4) 0.102(4) -0.012(3) 0.043(3) 0.003(3)
C19 0.077(2) 0.0403(19) 0.0323(17) 0.0064(14) -0.0004(16) -0.0210(16)
C20 0.093(3) 0.042(2) 0.054(2) 0.0002(17) 0.016(2) -0.0172(18)
C21 0.0559(18) 0.0360(18) 0.0491(19) 0.0005(15) -0.0109(15) -0.0130(15)
C22 0.078(2) 0.0383(19) 0.0418(19) -0.0065(15) 0.0100(17) -0.0112(17)
C23 0.0494(17) 0.0348(18) 0.0363(16) 0.0051(13) 0.0036(14) -0.0047(14)
C24 0.071(2) 0.045(2) 0.044(2) 0.0123(16) 0.0045(17) -0.0098(16)
C25 0.0427(17) 0.0402(18) 0.052(2) -0.0098(15) 0.0074(15) -0.0088(14)
C26 0.049(2) 0.060(2) 0.075(3) -0.0150(19) -0.0143(18) -0.0019(17)
C27 0.0609(18) 0.0310(18) 0.0396(17) -0.0001(13) 0.0198(16) -0.0014(14)
C28 0.090(2) 0.0406(19) 0.0384(19) -0.0049(15) 0.0083(17) -0.0070(17)
